data_7053181
loop_
_publ_author_name
'Hou, Kehui'
'Ma, Congming'
'Liu, Zuliang'

_publ_section_title
;
 Synthesis, single crystal structure and performance of N-substituted
 derivatives of dinitroimidazole
;
_journal_issue 9
_journal_name_full 'New Journal of Chemistry'
_journal_page_first 2837
_journal_paper_doi 10.1039/c3nj00521f
_journal_volume 37
_journal_year 2013
_chemical_formula_sum 'C9 H5 N9 O10'
_chemical_formula_weight 399.22
_chemical_name_systematic
;
?
;
_space_group_IT_number 14
_symmetry_cell_setting monoclinic
_symmetry_space_group_name_Hall '-P 2yn'
_symmetry_space_group_name_H-M 'P 1 21/n 1'
_atom_sites_solution_hydrogens geom
_atom_sites_solution_primary direct
_atom_sites_solution_secondary difmap
_audit_creation_method SHELXL-97
_cell_angle_alpha 90.00
_cell_angle_beta 99.23(3)
_cell_angle_gamma 90.00
_cell_formula_units_Z 4
_cell_length_a 9.0830(18)
_cell_length_b 11.395(2)
_cell_length_c 14.089(3)
_cell_measurement_reflns_used 25
_cell_measurement_temperature 293(2)
_cell_measurement_theta_max 13
_cell_measurement_theta_min 10
_cell_volume 1439.3(5)
_computing_structure_refinement 'SHELXL-97 (Sheldrick, 1997)'
_computing_structure_solution 'SHELXS-97 (Sheldrick, 1990)'
_diffrn_ambient_temperature 293(2)
_diffrn_measured_fraction_theta_full 1.000
_diffrn_measured_fraction_theta_max 1.000
_diffrn_measurement_device_type 'Nonius CAD4'
_diffrn_measurement_method \w/2\q
_diffrn_radiation_monochromator graphite
_diffrn_radiation_source 'fine-focus sealed tube'
_diffrn_radiation_type MoK\a
_diffrn_radiation_wavelength 0.71073
_diffrn_reflns_av_R_equivalents 0.0281
_diffrn_reflns_av_sigmaI/netI 0.0545
_diffrn_reflns_limit_h_max 10
_diffrn_reflns_limit_h_min 0
_diffrn_reflns_limit_k_max 13
_diffrn_reflns_limit_k_min 0
_diffrn_reflns_limit_l_max 16
_diffrn_reflns_limit_l_min -16
_diffrn_reflns_number 2814
_diffrn_reflns_theta_full 25.35
_diffrn_reflns_theta_max 25.35
_diffrn_reflns_theta_min 2.31
_diffrn_standards_decay_% 1
_diffrn_standards_interval_count 200
_diffrn_standards_interval_time 2h
_diffrn_standards_number 3
_exptl_absorpt_coefficient_mu 0.169
_exptl_absorpt_correction_T_max 0.9833
_exptl_absorpt_correction_T_min 0.9511
_exptl_absorpt_correction_type psi-scan
_exptl_crystal_density_diffrn 1.842
_exptl_crystal_density_method 'not measured'
_exptl_crystal_F_000 808
_exptl_crystal_size_max 0.30
_exptl_crystal_size_mid 0.20
_exptl_crystal_size_min 0.10
_refine_diff_density_max 0.192
_refine_diff_density_min -0.208
_refine_diff_density_rms 0.048
_refine_ls_extinction_method none
_refine_ls_goodness_of_fit_ref 1.001
_refine_ls_hydrogen_treatment constr
_refine_ls_matrix_type full
_refine_ls_number_parameters 253
_refine_ls_number_reflns 2639
_refine_ls_number_restraints 0
_refine_ls_restrained_S_all 1.001
_refine_ls_R_factor_all 0.0871
_refine_ls_R_factor_gt 0.0505
_refine_ls_shift/su_max 0.000
_refine_ls_shift/su_mean 0.000
_refine_ls_structure_factor_coef Fsqd
_refine_ls_weighting_details 'calc w=1/[\s^2^(Fo^2^)+(0.0550P)^2^+0.0000P] where P=(Fo^2^+2Fc^2^)/3'
_refine_ls_weighting_scheme calc
_refine_ls_wR_factor_gt 0.1081
_refine_ls_wR_factor_ref 0.1217
_reflns_number_gt 1747
_reflns_number_total 2639
_reflns_threshold_expression >2sigma(I)
_cod_data_source_file c3nj00521f.txt
_cod_data_source_block x
_cod_depositor_comments
;
The following automatic conversions were performed:

'_symmetry_cell_setting' value 'Monoclinic' changed to 'monoclinic'
according to /home/saulius/struct/CIF-dictionaries/cif_core.dic
dictionary named 'cif_core.dic' version 2.4.2 from 2011-04-26.

Automatic conversion script
Id: cif_fix_values 1891 2012-01-12 08:04:46Z andrius 
;
_cod_original_sg_symbol_H-M P21/N
_cod_database_code 7053181

loop_
_symmetry_equiv_pos_as_xyz
'x, y, z'
'-x+1/2, y+1/2, -z+1/2'
'-x, -y, -z'
'x-1/2, -y-1/2, z-1/2'

loop_
_atom_site_label
_atom_site_type_symbol
_atom_site_fract_x
_atom_site_fract_y
_atom_site_fract_z
_atom_site_U_iso_or_equiv
_atom_site_adp_type
_atom_site_occupancy
_atom_site_symmetry_multiplicity
_atom_site_calc_flag
_atom_site_refinement_flags
N1 N 0.0882(3) 0.32215(19) 0.57882(16) 0.0366(6) Uani 1 1 d .
C1 C 0.0343(3) 0.2924(2) 0.66686(17) 0.0288(6) Uani 1 1 d .
O1 O 0.2144(3) 0.29183(19) 0.56980(16) 0.0616(7) Uani 1 1 d .
O2 O 0.0106(3) 0.37623(19) 0.51617(14) 0.0582(6) Uani 1 1 d .
C2 C -0.0798(3) 0.3626(2) 0.69853(19) 0.0361(6) Uani 1 1 d .
N2 N -0.1299(3) 0.4574(2) 0.64997(19) 0.0613(8) Uani 1 1 d .
H2A H -0.1955 0.5011 0.6704 0.074 Uiso 1 1 calc R
H2B H -0.0970 0.4755 0.5979 0.074 Uiso 1 1 calc R
N3 N -0.2378(3) 0.3990(2) 0.82302(19) 0.0444(6) Uani 1 1 d .
O3 O -0.2955(3) 0.4823(2) 0.77693(19) 0.0798(8) Uani 1 1 d .
C3 C -0.1296(3) 0.3275(2) 0.78528(18) 0.0339(6) Uani 1 1 d .
N4 N -0.1332(3) 0.1836(2) 0.91097(16) 0.0462(7) Uani 1 1 d .
H4A H -0.2049 0.2205 0.9309 0.055 Uiso 1 1 calc R
H4B H -0.0980 0.1205 0.9396 0.055 Uiso 1 1 calc R
C4 C -0.0770(3) 0.2237(2) 0.83624(18) 0.0327(6) Uani 1 1 d .
O4 O -0.2714(3) 0.3775(2) 0.90207(16) 0.0653(7) Uani 1 1 d .
C5 C 0.0426(3) 0.1628(2) 0.80279(18) 0.0331(6) Uani 1 1 d .
N5 N 0.1172(3) 0.0666(2) 0.85878(17) 0.0450(6) Uani 1 1 d .
O5 O 0.0443(3) 0.0035(2) 0.90501(18) 0.0756(8) Uani 1 1 d .
N6 N 0.1909(2) 0.11765(18) 0.67963(15) 0.0311(5) Uani 1 1 d .
C6 C 0.0927(3) 0.1965(2) 0.71944(18) 0.0287(6) Uani 1 1 d .
O6 O 0.2495(3) 0.0517(2) 0.85854(17) 0.0660(7) Uani 1 1 d .
N7 N 0.3921(3) 0.0369(2) 0.63335(17) 0.0413(6) Uani 1 1 d .
C7 C 0.1398(3) 0.0263(2) 0.62099(18) 0.0328(6) Uani 1 1 d .
H7B H 0.0418 0.0012 0.6034 0.039 Uiso 1 1 calc R
O7 O 0.5668(3) 0.2020(2) 0.7361(2) 0.0831(9) Uani 1 1 d .
C8 C 0.2650(3) -0.0196(2) 0.59420(19) 0.0354(6) Uani 1 1 d .
O8 O 0.3726(2) 0.2803(2) 0.77933(17) 0.0661(7) Uani 1 1 d .
N8 N 0.4349(3) 0.2065(2) 0.73729(19) 0.0502(7) Uani 1 1 d .
C9 C 0.3420(3) 0.1190(2) 0.68355(19) 0.0362(7) Uani 1 1 d .
N9 N 0.2683(3) -0.1151(2) 0.52812(17) 0.0465(6) Uani 1 1 d .
O9 O 0.1469(3) -0.1517(2) 0.48981(18) 0.0676(7) Uani 1 1 d .
O10 O 0.3868(3) -0.1525(2) 0.51289(18) 0.0764(8) Uani 1 1 d .

loop_
_atom_site_aniso_label
_atom_site_aniso_U_11
_atom_site_aniso_U_22
_atom_site_aniso_U_33
_atom_site_aniso_U_23
_atom_site_aniso_U_13
_atom_site_aniso_U_12
N1 0.0498(16) 0.0271(12) 0.0357(13) 0.0013(11) 0.0149(12) -0.0033(11)
C1 0.0313(14) 0.0308(14) 0.0260(13) -0.0012(11) 0.0098(11) -0.0021(12)
O1 0.0696(16) 0.0622(15) 0.0650(15) 0.0136(12) 0.0474(13) 0.0158(13)
O2 0.0766(16) 0.0610(15) 0.0380(12) 0.0197(11) 0.0120(11) 0.0067(13)
C2 0.0352(16) 0.0384(16) 0.0356(15) -0.0009(13) 0.0081(12) 0.0007(13)
N2 0.074(2) 0.0547(17) 0.0627(17) 0.0240(15) 0.0327(15) 0.0323(15)
N3 0.0421(15) 0.0416(15) 0.0524(16) -0.0077(13) 0.0169(13) 0.0023(12)
O3 0.0827(19) 0.0707(17) 0.097(2) 0.0243(16) 0.0468(16) 0.0442(15)
C3 0.0308(15) 0.0367(15) 0.0370(15) -0.0050(13) 0.0137(12) 0.0005(12)
N4 0.0484(16) 0.0515(15) 0.0442(14) 0.0041(12) 0.0245(12) -0.0026(12)
C4 0.0338(15) 0.0365(15) 0.0295(14) -0.0039(12) 0.0099(12) -0.0075(12)
O4 0.0727(17) 0.0761(17) 0.0555(14) -0.0080(13) 0.0354(13) 0.0158(14)
C5 0.0355(15) 0.0346(15) 0.0310(14) 0.0056(12) 0.0106(12) 0.0026(13)
N5 0.0520(17) 0.0437(15) 0.0423(14) 0.0099(12) 0.0171(12) 0.0055(13)
O5 0.0872(18) 0.0640(16) 0.0862(18) 0.0445(14) 0.0465(15) 0.0190(14)
N6 0.0288(12) 0.0316(12) 0.0344(12) -0.0026(10) 0.0091(10) 0.0010(10)
C6 0.0256(14) 0.0288(13) 0.0322(14) -0.0030(12) 0.0064(11) -0.0030(11)
O6 0.0476(14) 0.0793(17) 0.0716(16) 0.0287(14) 0.0106(12) 0.0193(13)
N7 0.0334(13) 0.0436(14) 0.0474(14) -0.0049(12) 0.0079(11) 0.0048(12)
C7 0.0335(15) 0.0296(14) 0.0343(14) 0.0008(12) 0.0025(12) -0.0057(12)
O7 0.0322(13) 0.0831(19) 0.134(2) -0.0413(17) 0.0121(14) -0.0149(13)
C8 0.0406(17) 0.0290(14) 0.0361(15) -0.0001(12) 0.0046(13) 0.0051(13)
O8 0.0458(14) 0.0635(15) 0.0897(18) -0.0401(14) 0.0127(13) -0.0061(12)
N8 0.0336(15) 0.0494(16) 0.0684(18) -0.0168(14) 0.0110(13) -0.0050(12)
C9 0.0302(15) 0.0356(15) 0.0430(16) -0.0017(13) 0.0070(12) 0.0002(13)
N9 0.0565(17) 0.0363(14) 0.0435(15) -0.0030(12) -0.0019(13) 0.0115(13)
O9 0.0675(17) 0.0505(14) 0.0780(17) -0.0260(12) -0.0087(14) -0.0006(12)
O10 0.0715(18) 0.0851(19) 0.0702(16) -0.0302(14) 0.0046(13) 0.0383(15)

loop_
_atom_type_symbol
_atom_type_description
_atom_type_scat_dispersion_real
_atom_type_scat_dispersion_imag
_atom_type_scat_source
C C 0.0033 0.0016 'International Tables Vol C Tables 4.2.6.8 and 6.1.1.4'
H H 0.0000 0.0000 'International Tables Vol C Tables 4.2.6.8 and 6.1.1.4'
N N 0.0061 0.0033 'International Tables Vol C Tables 4.2.6.8 and 6.1.1.4'
O O 0.0106 0.0060 'International Tables Vol C Tables 4.2.6.8 and 6.1.1.4'

loop_
_geom_angle_atom_site_label_1
_geom_angle_atom_site_label_2
_geom_angle_atom_site_label_3
_geom_angle
O2 N1 O1 121.0(2)
O2 N1 C1 120.6(2)
O1 N1 C1 118.4(2)
C6 C1 C2 120.6(2)
C6 C1 N1 119.6(2)
C2 C1 N1 119.8(2)
N2 C2 C3 122.9(3)
N2 C2 C1 120.1(2)
C3 C2 C1 117.0(2)
C2 N2 H2A 120.0
C2 N2 H2B 120.0
H2A N2 H2B 120.0
O3 N3 O4 119.4(3)
O3 N3 C3 120.2(2)
O4 N3 C3 120.4(3)
C4 C3 C2 122.6(2)
C4 C3 N3 118.4(2)
C2 C3 N3 119.0(2)
C4 N4 H4A 120.0
C4 N4 H4B 120.0
H4A N4 H4B 120.0
N4 C4 C3 123.2(2)
N4 C4 C5 120.3(2)
C3 C4 C5 116.5(2)
C6 C5 C4 121.1(2)
C6 C5 N5 118.9(2)
C4 C5 N5 120.0(2)
O6 N5 O5 122.4(3)
O6 N5 C5 118.6(2)
O5 N5 C5 118.9(3)
C7 N6 C9 106.0(2)
C7 N6 C6 122.7(2)
C9 N6 C6 131.1(2)
C1 C6 C5 121.8(2)
C1 C6 N6 119.6(2)
C5 C6 N6 117.8(2)
C9 N7 C8 102.3(2)
C8 C7 N6 104.1(2)
C8 C7 H7B 127.9
N6 C7 H7B 127.9
C7 C8 N7 113.5(2)
C7 C8 N9 125.2(3)
N7 C8 N9 121.2(2)
O7 N8 O8 125.3(3)
O7 N8 C9 117.7(3)
O8 N8 C9 117.0(2)
N7 C9 N6 114.1(2)
N7 C9 N8 123.9(3)
N6 C9 N8 122.0(2)
O10 N9 O9 124.6(3)
O10 N9 C8 119.6(3)
O9 N9 C8 115.8(3)

loop_
_geom_bond_atom_site_label_1
_geom_bond_atom_site_label_2
_geom_bond_distance
N1 O2 1.207(3)
N1 O1 1.223(3)
N1 C1 1.445(3)
C1 C6 1.378(3)
C1 C2 1.436(3)
C2 N2 1.320(3)
C2 C3 1.427(4)
N2 H2A 0.8600
N2 H2B 0.8600
N3 O3 1.220(3)
N3 O4 1.226(3)
N3 C3 1.443(3)
C3 C4 1.425(4)
N4 C4 1.323(3)
N4 H4A 0.8600
N4 H4B 0.8600
C4 C5 1.432(4)
C5 C6 1.380(3)
C5 N5 1.454(3)
N5 O6 1.214(3)
N5 O5 1.232(3)
N6 C7 1.363(3)
N6 C9 1.365(3)
N6 C6 1.441(3)
N7 C9 1.299(3)
N7 C8 1.359(3)
C7 C8 1.359(4)
C7 H7B 0.9300
O7 N8 1.202(3)
C8 N9 1.436(3)
O8 N8 1.219(3)
N8 C9 1.440(4)
N9 O10 1.209(3)
N9 O9 1.221(3)

loop_
_geom_torsion_atom_site_label_1
_geom_torsion_atom_site_label_2
_geom_torsion_atom_site_label_3
_geom_torsion_atom_site_label_4
_geom_torsion
O2 N1 C1 C6 154.6(2)
O1 N1 C1 C6 -25.8(4)
O2 N1 C1 C2 -25.1(4)
O1 N1 C1 C2 154.4(2)
C6 C1 C2 N2 176.8(3)
N1 C1 C2 N2 -3.4(4)
C6 C1 C2 C3 -0.6(4)
N1 C1 C2 C3 179.1(2)
N2 C2 C3 C4 178.7(3)
C1 C2 C3 C4 -3.9(4)
N2 C2 C3 N3 -0.9(4)
C1 C2 C3 N3 176.5(2)
O3 N3 C3 C4 -173.2(3)
O4 N3 C3 C4 7.6(4)
O3 N3 C3 C2 6.5(4)
O4 N3 C3 C2 -172.7(3)
C2 C3 C4 N4 -172.8(3)
N3 C3 C4 N4 6.9(4)
C2 C3 C4 C5 7.4(4)
N3 C3 C4 C5 -172.9(2)
N4 C4 C5 C6 173.5(2)
C3 C4 C5 C6 -6.7(4)
N4 C4 C5 N5 -8.8(4)
C3 C4 C5 N5 171.0(2)
C6 C5 N5 O6 31.3(4)
C4 C5 N5 O6 -146.4(3)
C6 C5 N5 O5 -149.0(3)
C4 C5 N5 O5 33.3(4)
C2 C1 C6 C5 1.3(4)
N1 C1 C6 C5 -178.5(2)
C2 C1 C6 N6 171.0(2)
N1 C1 C6 N6 -8.7(4)
C4 C5 C6 C1 2.6(4)
N5 C5 C6 C1 -175.1(2)
C4 C5 C6 N6 -167.4(2)
N5 C5 C6 N6 14.9(4)
C7 N6 C6 C1 -86.0(3)
C9 N6 C6 C1 88.7(3)
C7 N6 C6 C5 84.2(3)
C9 N6 C6 C5 -101.1(3)
C9 N6 C7 C8 -0.2(3)
C6 N6 C7 C8 175.7(2)
N6 C7 C8 N7 0.6(3)
N6 C7 C8 N9 -176.9(2)
C9 N7 C8 C7 -0.8(3)
C9 N7 C8 N9 176.8(2)
C8 N7 C9 N6 0.7(3)
C8 N7 C9 N8 -177.9(3)
C7 N6 C9 N7 -0.3(3)
C6 N6 C9 N7 -175.7(2)
C7 N6 C9 N8 178.3(2)
C6 N6 C9 N8 2.9(4)
O7 N8 C9 N7 -0.8(4)
O8 N8 C9 N7 178.2(3)
O7 N8 C9 N6 -179.3(3)
O8 N8 C9 N6 -0.3(4)
C7 C8 N9 O10 -176.5(3)
N7 C8 N9 O10 6.1(4)
C7 C8 N9 O9 4.5(4)
N7 C8 N9 O9 -172.9(3)
